data_7130004
loop_
_publ_author_name
'Petrosova, Hanna R.'
'Kucheriv, Olesia I.'
'Shova, Sergiu'
'Gural'skiy, Il'ya A.'

_publ_section_title
;
 Aziridinium cation templating 3D lead halide hybrid perovskites
;
_journal_name_full 'Chemical Communications'
_journal_paper_doi 10.1039/D2CC01364A
_journal_year 2022
_chemical_formula_moiety 'I3 Pb1, 0.167(C12), 0.083(N12)'
_chemical_formula_sum 'C2 I3 N Pb'
_chemical_formula_weight 625.92
_space_group_crystal_system cubic
_space_group_IT_number 221
_space_group_name_Hall '-P 4 2 3'
_space_group_name_H-M_alt 'P m -3 m'
_audit_creation_date 2022-02-08
_audit_creation_method
;
Olex2 1.5
(compiled 2021.12.09 svn.r5202d8cf for OlexSys, GUI svn.r6439)
;
_audit_update_record
;
2022-02-18 deposited with the CCDC.	2022-03-30 downloaded from the CCDC.
;
_cell_angle_alpha 90
_cell_angle_beta 90
_cell_angle_gamma 90
_cell_formula_units_Z 1
_cell_length_a 6.3640(4)
_cell_length_b 6.3640(4)
_cell_length_c 6.3640(4)
_cell_measurement_reflns_used 116
_cell_measurement_temperature 293(2)
_cell_measurement_theta_max 21.9450
_cell_measurement_theta_min 3.1930
_cell_volume 257.75(3)
_computing_cell_refinement 'CrysAlisPro 1.171.41.122a (Rigaku OD, 2021)'
_computing_data_collection 'CrysAlisPro 1.171.41.122a (Rigaku OD, 2021)'
_computing_data_reduction 'CrysAlisPro 1.171.41.122a (Rigaku OD, 2021)'
_computing_molecular_graphics 'Olex2 1.5 (Dolomanov et al., 2009)'
_computing_publication_material 'Olex2 1.5 (Dolomanov et al., 2009)'
_computing_structure_refinement 'SHELXL 2018/3 (Sheldrick, 2015)'
_computing_structure_solution 'SHELXT 2018/2 (Sheldrick, 2018)'
_diffrn_ambient_temperature 293(2)
_diffrn_detector 'CCD plate'
_diffrn_detector_area_resol_mean 16.1593
_diffrn_detector_type Eos
_diffrn_measured_fraction_theta_full 1.000
_diffrn_measured_fraction_theta_max 0.939
_diffrn_measurement_details
;
List of Runs (angles in degrees, time in seconds):

  # Type    Start    End  Width  t~exp~   \w     \q     \k     \f   Frames
#--------------------------------------------------------------------------
  1  \w    -17.00  33.00   1.00   50.00    --   17.71 -78.00-137.00   50
;
_diffrn_measurement_device 'four-circle diffractometer'
_diffrn_measurement_device_type 'Xcalibur, Eos'
_diffrn_measurement_method '\w scans'
_diffrn_orient_matrix_type 'CrysAlisPro convention (1999,Acta A55,543-557)'
_diffrn_orient_matrix_UB_11 0.0118689000
_diffrn_orient_matrix_UB_12 -0.0455532000
_diffrn_orient_matrix_UB_13 -0.1009856000
_diffrn_orient_matrix_UB_21 0.1053868000
_diffrn_orient_matrix_UB_22 -0.0269896000
_diffrn_orient_matrix_UB_23 0.0245061000
_diffrn_orient_matrix_UB_31 -0.0344125000
_diffrn_orient_matrix_UB_32 -0.0980162000
_diffrn_orient_matrix_UB_33 0.0403224000
_diffrn_radiation_monochromator graphite
_diffrn_radiation_probe x-ray
_diffrn_radiation_type 'Mo K\a'
_diffrn_radiation_wavelength 0.71073
_diffrn_reflns_av_R_equivalents 0.0371
_diffrn_reflns_av_unetI/netI 0.0423
_diffrn_reflns_Laue_measured_fraction_full 1.000
_diffrn_reflns_Laue_measured_fraction_max 0.939
_diffrn_reflns_limit_h_max 4
_diffrn_reflns_limit_h_min -8
_diffrn_reflns_limit_k_max 5
_diffrn_reflns_limit_k_min -5
_diffrn_reflns_limit_l_max 8
_diffrn_reflns_limit_l_min -3
_diffrn_reflns_number 298
_diffrn_reflns_point_group_measured_fraction_full 1.000
_diffrn_reflns_point_group_measured_fraction_max 0.939
_diffrn_reflns_theta_full 25.242
_diffrn_reflns_theta_max 28.708
_diffrn_reflns_theta_min 3.201
_diffrn_source 'fine-focus sealed X-ray tube'
_diffrn_source_type 'Enhance (Mo) X-ray Source'
_exptl_absorpt_coefficient_mu 25.270
_exptl_absorpt_correction_T_max 1.00000
_exptl_absorpt_correction_T_min 0.96692
_exptl_absorpt_correction_type multi-scan
_exptl_absorpt_process_details
;
CrysAlisPro 1.171.41.122a (Rigaku Oxford Diffraction, 2021)
Empirical absorption correction using spherical harmonics,
implemented in SCALE3 ABSPACK scaling algorithm.
;
_exptl_crystal_colour 'clear dark brown'
_exptl_crystal_density_diffrn 4.033
_exptl_crystal_description prism
_exptl_crystal_F_000 260
_exptl_crystal_size_max 0.01
_exptl_crystal_size_mid 0.01
_exptl_crystal_size_min 0.01
_refine_diff_density_max 1.141
_refine_diff_density_min -0.701
_refine_diff_density_rms 0.166
_refine_ls_extinction_method none
_refine_ls_goodness_of_fit_ref 1.066
_refine_ls_hydrogen_treatment undef
_refine_ls_matrix_type full
_refine_ls_number_parameters 6
_refine_ls_number_reflns 92
_refine_ls_number_restraints 0
_refine_ls_restrained_S_all 1.066
_refine_ls_R_factor_all 0.0344
_refine_ls_R_factor_gt 0.0318
_refine_ls_shift/su_max 0.000
_refine_ls_shift/su_mean 0.000
_refine_ls_structure_factor_coef Fsqd
_refine_ls_weighting_details 'w=1/[\s^2^(Fo^2^)+(0.0111P)^2^] where P=(Fo^2^+2Fc^2^)/3'
_refine_ls_weighting_scheme calc
_refine_ls_wR_factor_gt 0.0470
_refine_ls_wR_factor_ref 0.0476
_reflns_Friedel_coverage 0.000
_reflns_number_gt 84
_reflns_number_total 92
_reflns_threshold_expression 'I > 2\s(I)'
_cod_data_source_file d2cc01364a2.cif
_cod_data_source_block shi_5652_ilgu_autored
_cod_original_cell_volume 257.75(5)
_cod_database_code 7130004
_shelx_shelxl_version_number 2018/3
_chemical_oxdiff_formula C2N1H5Pb1I3
_chemical_oxdiff_usercomment AP_37
_shelx_space_group_comment
;
The symmetry employed for this shelxl refinement is uniquely defined
by the following loop, which should always be used as a source of
symmetry information in preference to the above space-group names.
They are only intended as comments.
;
_shelx_estimated_absorpt_t_max 0.786
_shelx_estimated_absorpt_t_min 0.786
_olex2_refinement_description
;
1. Shared sites
{C2, N1}
2. Uiso/Uaniso restraints and constraints
Uiso(C2) = Uiso(N1)
3. Others
 Fixed Sof: C2(0.04167) N1(0.02083)
;
_olex2_submission_special_instructions 'No special instructions were received'
_oxdiff_exptl_absorpt_empirical_details
;
Empirical correction (ABSPACK) includes:
- Absorption correction using spherical harmonics
- Frame scaling
;
_oxdiff_exptl_absorpt_empirical_full_max 1.037
_oxdiff_exptl_absorpt_empirical_full_min 0.965

loop_
_space_group_symop_operation_xyz
'x, y, z'
'-x, -y, z'
'-x, y, -z'
'x, -y, -z'
'z, x, y'
'z, -x, -y'
'-z, -x, y'
'-z, x, -y'
'y, z, x'
'-y, z, -x'
'y, -z, -x'
'-y, -z, x'
'y, x, -z'
'-y, -x, -z'
'y, -x, z'
'-y, x, z'
'x, z, -y'
'-x, z, y'
'-x, -z, -y'
'x, -z, y'
'z, y, -x'
'z, -y, x'
'-z, y, x'
'-z, -y, -x'
'-x, -y, -z'
'x, y, -z'
'x, -y, z'
'-x, y, z'
'-z, -x, -y'
'-z, x, y'
'z, x, -y'
'z, -x, y'
'-y, -z, -x'
'y, -z, x'
'-y, z, x'
'y, z, -x'
'-y, -x, z'
'y, x, z'
'-y, x, -z'
'y, -x, -z'
'-x, -z, y'
'x, -z, -y'
'x, z, y'
'-x, z, -y'
'-z, -y, x'
'-z, y, -x'
'z, -y, -x'
'z, y, x'

loop_
_atom_site_label
_atom_site_type_symbol
_atom_site_fract_x
_atom_site_fract_y
_atom_site_fract_z
_atom_site_U_iso_or_equiv
_atom_site_adp_type
_atom_site_occupancy
_atom_site_site_symmetry_order
_atom_site_calc_flag
_atom_site_refinement_flags_posn
_atom_site_refinement_flags_adp
_atom_site_refinement_flags_occupancy
_atom_site_disorder_assembly
_atom_site_disorder_group
Pb01 Pb 1.000000 1.000000 1.000000 0.0275(4) Uani 1 48 d S T P . .
I002 I 1.000000 0.500000 1.000000 0.0742(7) Uani 1 16 d S T P . .
C2 C 1.410(3) 0.500000 1.410(3) 0.07(2) Uiso 0.1667 4 d S . P . 3
N1 N 1.410(3) 0.500000 1.410(3) 0.07(2) Uiso 0.0833 4 d S . P A 4

loop_
_atom_site_aniso_label
_atom_site_aniso_U_11
_atom_site_aniso_U_22
_atom_site_aniso_U_33
_atom_site_aniso_U_23
_atom_site_aniso_U_13
_atom_site_aniso_U_12
Pb01 0.0275(4) 0.0275(4) 0.0275(4) 0.000 0.000 0.000
I002 0.1002(11) 0.0222(9) 0.1002(11) 0.000 0.000 0.000

loop_
_atom_type_symbol
_atom_type_description
_atom_type_scat_dispersion_real
_atom_type_scat_dispersion_imag
_atom_type_scat_source
C C 0.0033 0.0016 'International Tables Vol C Tables 4.2.6.8 and 6.1.1.4'
I I -0.4742 1.8119 'International Tables Vol C Tables 4.2.6.8 and 6.1.1.4'
N N 0.0061 0.0033 'International Tables Vol C Tables 4.2.6.8 and 6.1.1.4'
Pb Pb -3.3944 10.1111 'International Tables Vol C Tables 4.2.6.8 and 6.1.1.4'

loop_
_geom_angle_atom_site_label_1
_geom_angle_atom_site_label_2
_geom_angle_atom_site_label_3
_geom_angle
_geom_angle_site_symmetry_1
_geom_angle_site_symmetry_3
_geom_angle_publ_flag
Pb01 Pb01 I002 0.0 10_757 9_655 ?
Pb01 Pb01 I002 0.0 10_757 1_565 ?
Pb01 Pb01 I002 0.0 10_757 . ?
Pb01 Pb01 I002 0.0 10_757 5_556 ?
Pb01 Pb01 I002 0.0 10_757 9 ?
Pb01 Pb01 I002 0.0 10_757 5 ?
I002 Pb01 I002 90.0 5 9 ?
I002 Pb01 I002 90.0 . 5_556 ?
I002 Pb01 I002 90.0 1_565 5 ?
I002 Pb01 I002 90.0 9_655 5 ?
I002 Pb01 I002 180.0 . 1_565 ?
I002 Pb01 I002 90.0 . 5 ?
I002 Pb01 I002 180.0 9_655 9 ?
I002 Pb01 I002 180.0 5 5_556 ?
I002 Pb01 I002 90.0 1_565 9 ?
I002 Pb01 I002 90.0 9_655 1_565 ?
I002 Pb01 I002 90.0 5_556 9 ?
I002 Pb01 I002 90.0 1_565 5_556 ?
I002 Pb01 I002 90.0 9_655 5_556 ?
I002 Pb01 I002 90.0 9_655 . ?
I002 Pb01 I002 90.0 . 9 ?
Pb01 I002 Pb01 180.0 15_565 . ?
Pb01 I002 Pb01 180.0 15_565 10_757 ?
Pb01 I002 Pb01 0.0 . 10_757 ?
C2 C2 C2 54.7 9_645 10_748 ?
C2 C2 C2 54.737(1) 6_577 29_877 ?
C2 C2 C2 73.223(17) 5_546 33_778 ?
C2 C2 C2 35.265(1) 26_558 10_748 ?
C2 C2 C2 35.265(1) 2_865 29_877 ?
C2 C2 C2 48.190(1) 33_778 10_748 ?
C2 C2 C2 65.906(12) 2_865 33_778 ?
C2 C2 C2 73.223(1) 34_675 30_846 ?
C2 C2 C2 90.00(2) 5_546 29_877 ?
C2 C2 C2 30.001(5) 9_645 30_846 ?
C2 C2 C2 90.002(1) 34_675 10_748 ?
C2 C2 C2 65.906(5) 26_558 30_846 ?
C2 C2 C2 35.265(6) 2_865 30_846 ?
C2 C2 C2 60.001(1) 33_778 30_846 ?
C2 C2 C2 48.190(1) 29_877 30_846 ?
C2 C2 C2 33.558(2) 10_748 30_846 ?
C2 C2 C2 90.002(1) 9_645 26_558 ?
C2 C2 C2 73.22(2) 9_645 29_877 ?
C2 C2 C2 45.001(9) 5_546 26_558 ?
C2 C2 C2 90.002(9) 6_577 30_846 ?
C2 C2 C2 54.737(3) 34_675 33_778 ?
C2 C2 C2 33.558(2) 33_778 29_877 ?
C2 C2 C2 30.001(2) 6_577 33_778 ?
C2 C2 C2 54.737(17) 5_546 30_846 ?
C2 C2 C2 60.001(2) 34_675 6_577 ?
C2 C2 C2 73.2 6_577 10_748 ?
C2 C2 C2 90.00(3) 34_675 9_645 ?
C2 C2 C2 30.001(8) 34_675 29_877 ?
C2 C2 C2 120.00(3) 6_577 9_645 ?
C2 C2 C2 90.002(10) 9_645 33_778 ?
C2 C2 C2 120.00(2) 34_675 5_546 ?
C2 C2 C2 30.001(16) 5_546 10_748 ?
C2 C2 C2 90.002(1) 6_577 5_546 ?
C2 C2 C2 65.906(11) 26_558 29_877 ?
C2 C2 C2 60.001(5) 9_645 5_546 ?
C2 C2 C2 65.906(12) 2_865 10_748 ?
C2 C2 C2 90.002(1) 34_675 26_558 ?
C2 C2 C2 35.3 26_558 33_778 ?
C2 C2 C2 45.001(5) 6_577 26_558 ?
C2 C2 C2 60.001(7) 29_877 10_748 ?

loop_
_geom_bond_atom_site_label_1
_geom_bond_atom_site_label_2
_geom_bond_distance
_geom_bond_site_symmetry_2
_geom_bond_publ_flag
Pb01 Pb01 0.0000 10_757 ?
Pb01 I002 3.1820(2) 5_556 ?
Pb01 I002 3.1820(2) 9_655 ?
Pb01 I002 3.18200(19) 5 ?
Pb01 I002 3.18200(19) . ?
Pb01 I002 3.1820(2) 1_565 ?
Pb01 I002 3.18200(19) 9 ?
C2 C2 1.41(5) 10_748 ?
C2 C2 1.15(4) 2_865 ?
C2 C2 0.81(3) 5_546 ?
C2 C2 1.63(6) 25_868 ?
C2 C2 0.81(3) 9_645 ?
C2 C2 1.41(5) 33_778 ?
C2 C2 1.41(5) 30_846 ?
C2 C2 0.81(3) 34_675 ?
C2 C2 1.41(5) 29_877 ?
C2 C2 0.81(3) 6_577 ?
C2 C2 1.15(4) 26_558 ?
